data_7160308
loop_
_publ_author_name
'Deng, Yupian'
'Qian, yuhao'
'Huang, jiaqi'
'Zhudi, Sun'
'Zhuge, Ronghua'
'Huang, Qingchun'
'Cao, Song'

_publ_section_title
;
 Tunable base-controlled chemoselective synthesis of
 trifluoromethyl-containing N-substituted benzimidazole-2-thiones and
 monofluorinated 4H-benzo[4,5]imidazo[2,1-b][1,3]thiazine
;
_journal_name_full 'Organic &amp; Biomolecular Chemistry'
_journal_paper_doi 10.1039/D4OB01999G
_journal_year 2025
_chemical_absolute_configuration rmad
_chemical_formula_moiety 'C22 H15 F N2 S'
_chemical_formula_sum 'C22 H15 F N2 S'
_chemical_formula_weight 358.42
_space_group_crystal_system monoclinic
_space_group_IT_number 4
_space_group_name_Hall 'P 2yb'
_space_group_name_H-M_alt 'P 1 21 1'
_atom_sites_solution_hydrogens geom
_atom_sites_solution_primary dual
_audit_creation_date 2024-06-12
_audit_creation_method
;
Olex2 1.5
(compiled 2024.02.16 svn.r378c4104 for OlexSys, GUI svn.r6928)
;
_audit_update_record
;
2024-11-26 deposited with the CCDC.	2024-12-26 downloaded from the CCDC.
;
_cell_angle_alpha 90
_cell_angle_beta 96.944(13)
_cell_angle_gamma 90
_cell_formula_units_Z 2
_cell_length_a 6.7358(7)
_cell_length_b 7.5353(8)
_cell_length_c 17.130(2)
_cell_measurement_reflns_used 696
_cell_measurement_temperature 293(2)
_cell_measurement_theta_max 21.5740
_cell_measurement_theta_min 2.9430
_cell_volume 863.08(16)
_computing_cell_refinement 'CrysAlisPro 1.171.42.99a (Rigaku OD, 2023)'
_computing_data_collection 'CrysAlisPro 1.171.42.99a (Rigaku OD, 2023)'
_computing_data_reduction 'CrysAlisPro 1.171.42.99a (Rigaku OD, 2023)'
_computing_molecular_graphics 'Olex2 1.5 (Dolomanov et al., 2009)'
_computing_publication_material 'Olex2 1.5 (Dolomanov et al., 2009)'
_computing_structure_refinement 'SHELXL 2014/7 (Sheldrick, 2015)'
_computing_structure_solution 'SHELXT 2014/5 (Sheldrick, 2014)'
_diffrn_ambient_temperature 293(2)
_diffrn_detector 'CCD plate'
_diffrn_detector_area_resol_mean 8.0606
_diffrn_detector_type Eos
_diffrn_measured_fraction_theta_full 0.969
_diffrn_measured_fraction_theta_max 0.969
_diffrn_measurement_details
;
List of Runs (angles in degrees, time in seconds):

  # Type    Start    End  Width  t~exp~   \w     \q     \k     \f   Frames
#--------------------------------------------------------------------------
  1  \w    -46.00   9.00   1.00    7.50    --  -17.59  77.00  90.00   55
  2  \w    -30.00  11.00   1.00    7.50    --  -17.59 -77.00 120.00   41
  3  \w    -84.00  48.00   1.00    7.50    --  -17.59   0.00  60.00  132
;
_diffrn_measurement_device 'four-circle diffractometer'
_diffrn_measurement_device_type 'Xcalibur, Eos, Gemini'
_diffrn_measurement_method '\w scans'
_diffrn_orient_matrix_type 'CrysAlisPro convention (1999,Acta A55,543-557)'
_diffrn_orient_matrix_UB_11 0.0468559000
_diffrn_orient_matrix_UB_12 -0.0299856000
_diffrn_orient_matrix_UB_13 -0.0325205000
_diffrn_orient_matrix_UB_21 -0.0911571000
_diffrn_orient_matrix_UB_22 0.0112446000
_diffrn_orient_matrix_UB_23 -0.0248596000
_diffrn_orient_matrix_UB_31 0.0274861000
_diffrn_orient_matrix_UB_32 0.0886052000
_diffrn_orient_matrix_UB_33 -0.0077307000
_diffrn_radiation_monochromator graphite
_diffrn_radiation_probe x-ray
_diffrn_radiation_type 'Mo K\a'
_diffrn_radiation_wavelength 0.71073
_diffrn_reflns_av_R_equivalents 0.0240
_diffrn_reflns_av_unetI/netI 0.0635
_diffrn_reflns_Laue_measured_fraction_full 0.969
_diffrn_reflns_Laue_measured_fraction_max 0.969
_diffrn_reflns_limit_h_max 7
_diffrn_reflns_limit_h_min -5
_diffrn_reflns_limit_k_max 8
_diffrn_reflns_limit_k_min -8
_diffrn_reflns_limit_l_max 13
_diffrn_reflns_limit_l_min -19
_diffrn_reflns_number 3371
_diffrn_reflns_point_group_measured_fraction_full 0.846
_diffrn_reflns_point_group_measured_fraction_max 0.846
_diffrn_reflns_theta_full 24.493
_diffrn_reflns_theta_max 24.493
_diffrn_reflns_theta_min 2.396
_diffrn_source 'fine-focus sealed X-ray tube'
_diffrn_source_type 'Enhance (Mo) X-ray Source'
_exptl_absorpt_coefficient_mu 0.205
_exptl_absorpt_correction_T_max 1.00000
_exptl_absorpt_correction_T_min 0.56921
_exptl_absorpt_correction_type multi-scan
_exptl_absorpt_process_details
;
CrysAlisPro 1.171.42.99a (Rigaku Oxford Diffraction, 2023)
Empirical absorption correction using spherical harmonics,
implemented in SCALE3 ABSPACK scaling algorithm.
;
_exptl_crystal_colour 'clear light colourless'
_exptl_crystal_colour_lustre clear
_exptl_crystal_colour_modifier light
_exptl_crystal_colour_primary colourless
_exptl_crystal_density_diffrn 1.379
_exptl_crystal_description block
_exptl_crystal_F_000 372
_exptl_crystal_size_max 0.2
_exptl_crystal_size_mid 0.15
_exptl_crystal_size_min 0.12
_refine_diff_density_max 0.180
_refine_diff_density_min -0.171
_refine_diff_density_rms 0.039
_refine_ls_abs_structure_details
;
 Flack x determined using 576 quotients [(I+)-(I-)]/[(I+)+(I-)]
 (Parsons, Flack and Wagner, Acta Cryst. B69 (2013) 249-259).
;
_refine_ls_abs_structure_Flack 0.09(11)
_refine_ls_extinction_method none
_refine_ls_goodness_of_fit_ref 1.039
_refine_ls_hydrogen_treatment constr
_refine_ls_matrix_type full
_refine_ls_number_parameters 235
_refine_ls_number_reflns 2421
_refine_ls_number_restraints 1
_refine_ls_restrained_S_all 1.038
_refine_ls_R_factor_all 0.0663
_refine_ls_R_factor_gt 0.0474
_refine_ls_shift/su_max 0.000
_refine_ls_shift/su_mean 0.000
_refine_ls_structure_factor_coef Fsqd
_refine_ls_weighting_details 'w=1/[\s^2^(Fo^2^)+(0.0305P)^2^] where P=(Fo^2^+2Fc^2^)/3'
_refine_ls_weighting_scheme calc
_refine_ls_wR_factor_gt 0.0860
_refine_ls_wR_factor_ref 0.0960
_reflns_Friedel_coverage 0.611
_reflns_Friedel_fraction_full 0.700
_reflns_Friedel_fraction_max 0.700
_reflns_number_gt 1913
_reflns_number_total 2421
_reflns_threshold_expression 'I > 2\s(I)'
_cod_data_source_file d4ob01999g2.cif
_cod_data_source_block exp_14454_auto
_cod_original_cell_volume 863.06(18)
_cod_database_code 7160308
_shelx_shelxl_version_number 2014/7
_shelx_space_group_comment
;
The symmetry employed for this shelxl refinement is uniquely defined
by the following loop, which should always be used as a source of
symmetry information in preference to the above space-group names.
They are only intended as comments.
;
_shelx_estimated_absorpt_t_max 0.976
_shelx_estimated_absorpt_t_min 0.960
_olex2_refinement_description
;
1. Fixed Uiso
 At 1.2 times of:
  All C(H) groups, All C(H,H) groups
2.a Secondary CH2 refined with riding coordinates:
 C8(H8A,H8B)
2.b Aromatic/amide H refined with riding coordinates:
 C3(H3), C4(H4), C5(H5), C6(H6), C12(H12), C13(H13), C15(H15), C16(H16),
 C18(H18), C19(H19), C20(H20), C21(H21), C22(H22)
;
_olex2_submission_special_instructions 'No special instructions were received'
_oxdiff_exptl_absorpt_empirical_details
;
Empirical correction (ABSPACK) includes:
- Absorption correction using spherical harmonics
- Frame scaling
;
_oxdiff_exptl_absorpt_empirical_full_max 1.310
_oxdiff_exptl_absorpt_empirical_full_min 0.719

loop_
_space_group_symop_operation_xyz
'x, y, z'
'-x, y+1/2, -z'

loop_
_atom_site_label
_atom_site_type_symbol
_atom_site_fract_x
_atom_site_fract_y
_atom_site_fract_z
_atom_site_U_iso_or_equiv
_atom_site_adp_type
_atom_site_occupancy
_atom_site_site_symmetry_order
_atom_site_calc_flag
_atom_site_refinement_flags_posn
_atom_site_refinement_flags_adp
_atom_site_refinement_flags_occupancy
_atom_site_disorder_assembly
_atom_site_disorder_group
C1 C 0.0864(7) 0.4070(6) 0.5083(3) 0.0436(13) Uani 1 1 d . . . . .
C2 C 0.2048(8) 0.4061(6) 0.3996(3) 0.0453(14) Uani 1 1 d . . . . .
C3 C 0.2374(9) 0.3865(7) 0.3210(3) 0.0563(14) Uani 1 1 d . . . . .
H3 H 0.1448 0.3299 0.2847 0.068 Uiso 1 1 calc R U . . .
C4 C 0.4139(10) 0.4552(7) 0.2998(3) 0.0610(17) Uani 1 1 d . . . . .
H4 H 0.4392 0.4452 0.2478 0.073 Uiso 1 1 calc R U . . .
C5 C 0.5535(10) 0.5382(7) 0.3534(3) 0.0554(16) Uani 1 1 d . . . . .
H5 H 0.6700 0.5822 0.3365 0.067 Uiso 1 1 calc R U . . .
C6 C 0.5251(8) 0.5579(6) 0.4319(3) 0.0471(15) Uani 1 1 d . . . . .
H6 H 0.6193 0.6128 0.4682 0.057 Uiso 1 1 calc R U . . .
C7 C 0.3478(7) 0.4906(6) 0.4528(3) 0.0370(12) Uani 1 1 d . . . . .
C8 C 0.3595(8) 0.5666(6) 0.5974(3) 0.0435(13) Uani 1 1 d . . . . .
H8A H 0.3466 0.6947 0.5937 0.052 Uiso 1 1 calc R U . . .
H8B H 0.5011 0.5385 0.6041 0.052 Uiso 1 1 calc R U . . .
C9 C 0.2695(7) 0.5041(6) 0.6685(3) 0.0361(12) Uani 1 1 d . . . . .
C10 C 0.0914(8) 0.4284(6) 0.6622(3) 0.0448(14) Uani 1 1 d . . . . .
C11 C 0.3876(8) 0.5298(6) 0.7471(3) 0.0372(13) Uani 1 1 d . . . . .
C12 C 0.5757(8) 0.4559(7) 0.7634(3) 0.0478(14) Uani 1 1 d . . . . .
H12 H 0.6310 0.3954 0.7239 0.057 Uiso 1 1 calc R U . . .
C13 C 0.6842(8) 0.4698(7) 0.8374(3) 0.0511(15) Uani 1 1 d . . . . .
H13 H 0.8100 0.4176 0.8464 0.061 Uiso 1 1 calc R U . . .
C14 C 0.6095(8) 0.5594(6) 0.8982(3) 0.0402(13) Uani 1 1 d . . . . .
C15 C 0.4227(10) 0.6372(8) 0.8802(3) 0.0624(18) Uani 1 1 d . . . . .
H15 H 0.3683 0.7010 0.9190 0.075 Uiso 1 1 calc R U . . .
C16 C 0.3152(9) 0.6227(8) 0.8065(3) 0.0613(17) Uani 1 1 d . . . . .
H16 H 0.1907 0.6772 0.7970 0.074 Uiso 1 1 calc R U . . .
C17 C 0.7218(8) 0.5657(6) 0.9789(3) 0.0444(14) Uani 1 1 d . . . . .
C18 C 0.9082(11) 0.4871(9) 0.9962(4) 0.079(2) Uani 1 1 d . . . . .
H18 H 0.9674 0.4318 0.9563 0.095 Uiso 1 1 calc R U . . .
C19 C 1.0087(11) 0.4899(9) 1.0728(4) 0.083(2) Uani 1 1 d . . . . .
H19 H 1.1322 0.4339 1.0833 0.100 Uiso 1 1 calc R U . . .
C20 C 0.9293(11) 0.5722(8) 1.1314(3) 0.0694(19) Uani 1 1 d . . . . .
H20 H 0.9983 0.5768 1.1818 0.083 Uiso 1 1 calc R U . . .
C21 C 0.7441(12) 0.6494(10) 1.1153(4) 0.085(2) Uani 1 1 d . . . . .
H21 H 0.6860 0.7054 1.1553 0.102 Uiso 1 1 calc R U . . .
C22 C 0.6446(10) 0.6442(8) 1.0409(3) 0.0689(19) Uani 1 1 d . . . . .
H22 H 0.5188 0.6964 1.0319 0.083 Uiso 1 1 calc R U . . .
F1 F 0.0142(4) 0.3683(5) 0.72711(17) 0.0693(9) Uani 1 1 d . . . . .
N1 N 0.0396(6) 0.3533(6) 0.4359(2) 0.0484(11) Uani 1 1 d . . . . .
N2 N 0.2676(6) 0.4880(4) 0.5243(2) 0.0340(10) Uani 1 1 d . . . . .
S1 S -0.0738(2) 0.3703(2) 0.57981(8) 0.0532(4) Uani 1 1 d . . . . .

loop_
_atom_site_aniso_label
_atom_site_aniso_U_11
_atom_site_aniso_U_22
_atom_site_aniso_U_33
_atom_site_aniso_U_23
_atom_site_aniso_U_13
_atom_site_aniso_U_12
C1 0.034(3) 0.040(3) 0.054(4) -0.002(3) -0.002(3) 0.004(3)
C2 0.053(4) 0.037(3) 0.044(3) -0.001(3) -0.003(3) 0.008(3)
C3 0.060(4) 0.050(3) 0.054(4) -0.010(3) -0.011(3) 0.001(3)
C4 0.087(5) 0.055(3) 0.039(4) 0.000(3) 0.002(4) 0.014(4)
C5 0.062(4) 0.050(3) 0.056(4) 0.013(3) 0.011(4) 0.002(3)
C6 0.054(4) 0.036(3) 0.051(4) 0.003(3) 0.005(3) -0.001(3)
C7 0.035(3) 0.031(2) 0.041(3) -0.005(2) -0.006(3) 0.004(3)
C8 0.042(3) 0.044(3) 0.043(3) -0.005(3) -0.001(3) -0.009(3)
C9 0.030(3) 0.041(3) 0.038(3) 0.001(2) 0.003(3) 0.008(3)
C10 0.035(3) 0.061(4) 0.038(3) 0.005(3) 0.006(3) 0.004(3)
C11 0.033(3) 0.044(3) 0.034(3) -0.001(2) 0.005(3) 0.003(2)
C12 0.038(3) 0.067(3) 0.039(3) -0.012(3) 0.007(3) 0.008(3)
C13 0.033(3) 0.072(3) 0.047(4) -0.010(3) 0.001(3) 0.013(3)
C14 0.033(3) 0.046(3) 0.040(3) -0.002(3) 0.001(3) -0.002(3)
C15 0.065(5) 0.080(4) 0.042(4) -0.020(3) 0.006(4) 0.027(4)
C16 0.049(4) 0.080(4) 0.052(4) -0.011(4) -0.004(3) 0.030(4)
C17 0.048(4) 0.041(3) 0.043(3) -0.005(3) -0.001(3) -0.001(3)
C18 0.080(5) 0.098(5) 0.053(4) -0.026(4) -0.014(4) 0.037(4)
C19 0.085(5) 0.092(5) 0.064(5) -0.019(4) -0.027(4) 0.034(4)
C20 0.094(6) 0.059(4) 0.049(4) -0.001(3) -0.017(4) 0.002(4)
C21 0.102(7) 0.103(5) 0.049(4) -0.020(4) 0.007(5) 0.016(5)
C22 0.066(5) 0.090(4) 0.048(4) -0.013(4) -0.001(4) 0.018(4)
F1 0.0429(18) 0.108(2) 0.059(2) 0.015(2) 0.0130(16) -0.009(2)
N1 0.040(3) 0.050(2) 0.051(3) -0.007(3) -0.010(2) 0.000(3)
N2 0.030(2) 0.035(2) 0.036(3) -0.0029(19) -0.003(2) -0.001(2)
S1 0.0315(7) 0.0641(8) 0.0629(10) -0.0016(9) 0.0013(7) -0.0076(8)

loop_
_atom_type_symbol
_atom_type_description
_atom_type_scat_dispersion_real
_atom_type_scat_dispersion_imag
_atom_type_scat_source
C C 0.0033 0.0016 'International Tables Vol C Tables 4.2.6.8 and 6.1.1.4'
H H 0.0000 0.0000 'International Tables Vol C Tables 4.2.6.8 and 6.1.1.4'
F F 0.0171 0.0103 'International Tables Vol C Tables 4.2.6.8 and 6.1.1.4'
N N 0.0061 0.0033 'International Tables Vol C Tables 4.2.6.8 and 6.1.1.4'
S S 0.1246 0.1234 'International Tables Vol C Tables 4.2.6.8 and 6.1.1.4'

loop_
_geom_angle_atom_site_label_1
_geom_angle_atom_site_label_2
_geom_angle_atom_site_label_3
_geom_angle
_geom_angle_site_symmetry_1
_geom_angle_site_symmetry_3
_geom_angle_publ_flag
N1 C1 N2 115.9(4) . . ?
N1 C1 S1 121.2(4) . . ?
N2 C1 S1 122.9(4) . . ?
C7 C2 C3 120.0(5) . . ?
N1 C2 C3 128.6(5) . . ?
N1 C2 C7 111.3(4) . . ?
C2 C3 H3 121.5 . . ?
C4 C3 C2 116.9(6) . . ?
C4 C3 H3 121.5 . . ?
C3 C4 H4 118.9 . . ?
C5 C4 C3 122.1(6) . . ?
C5 C4 H4 118.9 . . ?
C4 C5 H5 119.0 . . ?
C4 C5 C6 121.9(6) . . ?
C6 C5 H5 119.0 . . ?
C5 C6 H6 122.1 . . ?
C7 C6 C5 115.9(5) . . ?
C7 C6 H6 122.1 . . ?
C2 C7 N2 104.8(4) . . ?
C6 C7 C2 123.1(5) . . ?
C6 C7 N2 132.0(5) . . ?
H8A C8 H8B 107.7 . . ?
C9 C8 H8A 108.9 . . ?
C9 C8 H8B 108.9 . . ?
N2 C8 H8A 108.9 . . ?
N2 C8 H8B 108.9 . . ?
N2 C8 C9 113.5(4) . . ?
C10 C9 C8 121.5(5) . . ?
C10 C9 C11 120.6(4) . . ?
C11 C9 C8 117.9(4) . . ?
C9 C10 F1 120.7(5) . . ?
C9 C10 S1 131.1(4) . . ?
F1 C10 S1 108.0(4) . . ?
C12 C11 C9 120.4(4) . . ?
C16 C11 C9 122.5(5) . . ?
C16 C11 C12 117.1(5) . . ?
C11 C12 H12 119.3 . . ?
C11 C12 C13 121.5(4) . . ?
C13 C12 H12 119.3 . . ?
C12 C13 H13 119.2 . . ?
C14 C13 C12 121.6(5) . . ?
C14 C13 H13 119.2 . . ?
C13 C14 C15 116.1(5) . . ?
C13 C14 C17 121.4(5) . . ?
C15 C14 C17 122.4(5) . . ?
C14 C15 H15 119.0 . . ?
C16 C15 C14 122.0(5) . . ?
C16 C15 H15 119.0 . . ?
C11 C16 C15 121.6(5) . . ?
C11 C16 H16 119.2 . . ?
C15 C16 H16 119.2 . . ?
C18 C17 C14 121.8(5) . . ?
C22 C17 C14 122.2(5) . . ?
C22 C17 C18 115.9(6) . . ?
C17 C18 H18 119.5 . . ?
C17 C18 C19 121.0(6) . . ?
C19 C18 H18 119.5 . . ?
C18 C19 H19 119.5 . . ?
C20 C19 C18 121.0(7) . . ?
C20 C19 H19 119.5 . . ?
C19 C20 H20 120.7 . . ?
C19 C20 C21 118.6(6) . . ?
C21 C20 H20 120.7 . . ?
C20 C21 H21 119.8 . . ?
C22 C21 C20 120.4(6) . . ?
C22 C21 H21 119.8 . . ?
C17 C22 H22 118.5 . . ?
C21 C22 C17 123.0(6) . . ?
C21 C22 H22 118.5 . . ?
C1 N1 C2 102.7(4) . . ?
C1 N2 C7 105.2(4) . . ?
C1 N2 C8 129.3(4) . . ?
C7 N2 C8 125.4(4) . . ?
C10 S1 C1 98.1(2) . . ?

loop_
_geom_bond_atom_site_label_1
_geom_bond_atom_site_label_2
_geom_bond_distance
_geom_bond_site_symmetry_2
_geom_bond_publ_flag
C1 N1 1.307(6) . ?
C1 N2 1.363(6) . ?
C1 S1 1.750(5) . ?
C2 C3 1.398(6) . ?
C2 C7 1.397(7) . ?
C2 N1 1.396(6) . ?
C3 H3 0.9300 . ?
C3 C4 1.385(7) . ?
C4 H4 0.9300 . ?
C4 C5 1.383(8) . ?
C5 H5 0.9300 . ?
C5 C6 1.388(7) . ?
C6 H6 0.9300 . ?
C6 C7 1.384(6) . ?
C7 N2 1.397(6) . ?
C8 H8A 0.9700 . ?
C8 H8B 0.9700 . ?
C8 C9 1.501(6) . ?
C8 N2 1.454(6) . ?
C9 C10 1.321(7) . ?
C9 C11 1.492(7) . ?
C10 F1 1.360(5) . ?
C10 S1 1.744(5) . ?
C11 C12 1.381(7) . ?
C11 C16 1.372(6) . ?
C12 H12 0.9300 . ?
C12 C13 1.389(7) . ?
C13 H13 0.9300 . ?
C13 C14 1.386(6) . ?
C14 C15 1.388(8) . ?
C14 C17 1.495(7) . ?
C15 H15 0.9300 . ?
C15 C16 1.382(7) . ?
C16 H16 0.9300 . ?
C17 C18 1.387(8) . ?
C17 C22 1.371(7) . ?
C18 H18 0.9300 . ?
C18 C19 1.403(8) . ?
C19 H19 0.9300 . ?
C19 C20 1.344(8) . ?
C20 H20 0.9300 . ?
C20 C21 1.374(9) . ?
C21 H21 0.9300 . ?
C21 C22 1.367(9) . ?
C22 H22 0.9300 . ?

loop_
_geom_torsion_atom_site_label_1
_geom_torsion_atom_site_label_2
_geom_torsion_atom_site_label_3
_geom_torsion_atom_site_label_4
_geom_torsion
_geom_torsion_site_symmetry_1
_geom_torsion_site_symmetry_2
_geom_torsion_site_symmetry_3
_geom_torsion_site_symmetry_4
_geom_torsion_publ_flag
C2 C3 C4 C5 0.6(8) . . . . ?
C2 C7 N2 C1 -1.0(5) . . . . ?
C2 C7 N2 C8 -177.7(4) . . . . ?
C3 C2 C7 C6 -0.1(7) . . . . ?
C3 C2 C7 N2 179.6(4) . . . . ?
C3 C2 N1 C1 -178.8(5) . . . . ?
C3 C4 C5 C6 -0.1(9) . . . . ?
C4 C5 C6 C7 -0.5(7) . . . . ?
C5 C6 C7 C2 0.6(7) . . . . ?
C5 C6 C7 N2 -179.0(5) . . . . ?
C6 C7 N2 C1 178.7(5) . . . . ?
C6 C7 N2 C8 2.0(8) . . . . ?
C7 C2 C3 C4 -0.5(7) . . . . ?
C7 C2 N1 C1 0.2(5) . . . . ?
C8 C9 C10 F1 178.3(4) . . . . ?
C8 C9 C10 S1 3.8(7) . . . . ?
C8 C9 C11 C12 -58.5(6) . . . . ?
C8 C9 C11 C16 122.9(5) . . . . ?
C9 C8 N2 C1 19.1(7) . . . . ?
C9 C8 N2 C7 -165.0(4) . . . . ?
C9 C10 S1 C1 9.9(5) . . . . ?
C9 C11 C12 C13 -176.5(4) . . . . ?
C9 C11 C16 C15 176.6(5) . . . . ?
C10 C9 C11 C12 121.4(5) . . . . ?
C10 C9 C11 C16 -57.2(7) . . . . ?
C11 C9 C10 F1 -1.6(7) . . . . ?
C11 C9 C10 S1 -176.1(4) . . . . ?
C11 C12 C13 C14 -0.5(8) . . . . ?
C12 C11 C16 C15 -2.0(9) . . . . ?
C12 C13 C14 C15 -1.3(8) . . . . ?
C12 C13 C14 C17 176.6(5) . . . . ?
C13 C14 C15 C16 1.5(9) . . . . ?
C13 C14 C17 C18 2.0(8) . . . . ?
C13 C14 C17 C22 -175.8(5) . . . . ?
C14 C15 C16 C11 0.2(10) . . . . ?
C14 C17 C18 C19 -178.1(6) . . . . ?
C14 C17 C22 C21 179.2(6) . . . . ?
C15 C14 C17 C18 179.9(6) . . . . ?
C15 C14 C17 C22 2.0(8) . . . . ?
C16 C11 C12 C13 2.1(8) . . . . ?
C17 C14 C15 C16 -176.5(5) . . . . ?
C17 C18 C19 C20 -1.5(11) . . . . ?
C18 C17 C22 C21 1.2(10) . . . . ?
C18 C19 C20 C21 2.0(11) . . . . ?
C19 C20 C21 C22 -0.9(11) . . . . ?
C20 C21 C22 C17 -0.7(12) . . . . ?
C22 C17 C18 C19 -0.1(9) . . . . ?
F1 C10 S1 C1 -165.2(3) . . . . ?
N1 C1 N2 C7 1.3(6) . . . . ?
N1 C1 N2 C8 177.9(5) . . . . ?
N1 C1 S1 C10 168.6(4) . . . . ?
N1 C2 C3 C4 178.4(5) . . . . ?
N1 C2 C7 C6 -179.2(4) . . . . ?
N1 C2 C7 N2 0.5(5) . . . . ?
N2 C1 N1 C2 -0.9(6) . . . . ?
N2 C1 S1 C10 -9.7(4) . . . . ?
N2 C8 C9 C10 -18.4(6) . . . . ?
N2 C8 C9 C11 161.5(4) . . . . ?
S1 C1 N1 C2 -179.3(4) . . . . ?
S1 C1 N2 C7 179.7(3) . . . . ?
S1 C1 N2 C8 -3.8(7) . . . . ?
